data_7714416
loop_
_publ_author_name
'Ali, Wajid'
'Jamshidi-Adegani, Fatemeh'
'Mirsanei, Zahra'
'Al-Kindi, Juhaina'
'Vakilian, Saeid'
'Al-Broumi, Mohammed'
'Al-Hashmi, Sulaiman'
'Rawson, Jeremy M.'
'Al-Harrasi, Ahmed'
'Anwar, Muhammad Usman'

_publ_section_title
;
 Lanthanide complexes facilitate wound healing by promoting fibroblast
 viability, migration and M2 macrophage polarization.
;
_journal_issue 1
_journal_name_full 'Dalton transactions (Cambridge, England : 2003)'
_journal_page_first 65
_journal_page_last 73
_journal_paper_doi 10.1039/d3dt02662k
_journal_volume 53
_journal_year 2023
_chemical_formula_sum 'C68 H74 N18 O26 Sm4'
_chemical_formula_weight 2160.85
_space_group_crystal_system triclinic
_space_group_IT_number 2
_space_group_name_Hall '-P 1'
_space_group_name_H-M_alt 'P -1'
_atom_sites_solution_hydrogens mixed
_atom_sites_solution_primary direct
_audit_creation_method
;FinalCif V121 by Daniel Kratzert, Freiburg 2023, 
https://dkratzert.de/finalcif.html
;
_audit_update_record
;
2023-07-31 deposited with the CCDC.	2023-11-01 downloaded from the CCDC.
;
_cell_angle_alpha 85.37(3)
_cell_angle_beta 75.48(3)
_cell_angle_gamma 74.49(3)
_cell_formula_units_Z 1
_cell_length_a 11.393(2)
_cell_length_b 12.080(2)
_cell_length_c 14.473(3)
_cell_measurement_reflns_used 9923
_cell_measurement_temperature 173(2)
_cell_measurement_theta_max 26.41
_cell_measurement_theta_min 2.92
_cell_volume 1857.8(7)
_computing_cell_refinement 'Bruker SAINT'
_computing_data_collection 'Bruker APEX2'
_computing_data_reduction 'Bruker SAINT'
_computing_molecular_graphics 'Bruker SHELXTL'
_computing_publication_material 'Bruker SHELXTL'
_computing_structure_refinement 'SHELXL-2019/1 (Sheldrick, 2019)'
_computing_structure_solution 'SHELXS-97 (Sheldrick 2008)'
_diffrn_ambient_temperature 173(2)
_diffrn_measured_fraction_theta_full 0.998
_diffrn_measured_fraction_theta_max 0.998
_diffrn_measurement_device_type 'Bruker APEX-II CCD'
_diffrn_measurement_method 'phi and omega scans'
_diffrn_radiation_type MoK\a
_diffrn_radiation_wavelength 0.71073
_diffrn_reflns_av_R_equivalents 0.0722
_diffrn_reflns_av_unetI/netI 0.0548
_diffrn_reflns_Laue_measured_fraction_full 0.998
_diffrn_reflns_Laue_measured_fraction_max 0.998
_diffrn_reflns_limit_h_max 13
_diffrn_reflns_limit_h_min -13
_diffrn_reflns_limit_k_max 14
_diffrn_reflns_limit_k_min -14
_diffrn_reflns_limit_l_max 17
_diffrn_reflns_limit_l_min -17
_diffrn_reflns_number 30373
_diffrn_reflns_point_group_measured_fraction_full 0.998
_diffrn_reflns_point_group_measured_fraction_max 0.998
_diffrn_reflns_theta_full 25.000
_diffrn_reflns_theta_max 25.000
_diffrn_reflns_theta_min 2.903
_exptl_absorpt_coefficient_mu 3.209
_exptl_absorpt_correction_T_max 0.91
_exptl_absorpt_correction_T_min 0.66
_exptl_absorpt_correction_type multi-scan
_exptl_absorpt_process_details sadabs
_exptl_crystal_colour yellow
_exptl_crystal_density_diffrn 1.931
_exptl_crystal_description plate
_exptl_crystal_F_000 1064
_exptl_crystal_size_max 0.140
_exptl_crystal_size_mid 0.090
_exptl_crystal_size_min 0.030
_refine_diff_density_max 3.327
_refine_diff_density_min -1.360
_refine_diff_density_rms 0.200
_refine_ls_extinction_method none
_refine_ls_goodness_of_fit_ref 1.088
_refine_ls_hydrogen_treatment mixed
_refine_ls_matrix_type full
_refine_ls_number_parameters 536
_refine_ls_number_reflns 6539
_refine_ls_number_restraints 567
_refine_ls_restrained_S_all 1.049
_refine_ls_R_factor_all 0.0739
_refine_ls_R_factor_gt 0.0470
_refine_ls_shift/su_max 0.001
_refine_ls_shift/su_mean 0.000
_refine_ls_structure_factor_coef Fsqd
_refine_ls_weighting_details 'w=1/[\s^2^(Fo^2^)+(0.0001P)^2^+32.5391P] where P=(Fo^2^+2Fc^2^)/3'
_refine_ls_weighting_scheme calc
_refine_ls_wR_factor_gt 0.0990
_refine_ls_wR_factor_ref 0.1261
_reflns_Friedel_coverage 0.000
_reflns_number_gt 4942
_reflns_number_total 6539
_reflns_threshold_expression 'I > 2\s(I)'
_cod_data_source_file d3dt02662k2.cif
_cod_data_source_block MUA186
_cod_depositor_comments 'Adding full bibliography for 7714414--7714419.cif.'
_cod_original_cell_volume 1857.9(7)
_cod_database_code 7714416
_shelx_shelxl_version_number 2019/1
_shelx_space_group_comment
;
The symmetry employed for this shelxl refinement is uniquely defined
by the following loop, which should always be used as a source of
symmetry information in preference to the above space-group names.
They are only intended as comments.
;

loop_
_space_group_symop_operation_xyz
'x, y, z'
'-x, -y, -z'

loop_
_atom_site_label
_atom_site_type_symbol
_atom_site_fract_x
_atom_site_fract_y
_atom_site_fract_z
_atom_site_U_iso_or_equiv
_atom_site_adp_type
_atom_site_occupancy
_atom_site_site_symmetry_order
_atom_site_calc_flag
_atom_site_refinement_flags_posn
_atom_site_refinement_flags_adp
_atom_site_refinement_flags_occupancy
_atom_site_disorder_assembly
_atom_site_disorder_group
Sm1 Sm 0.69830(4) 0.34333(4) 0.11765(3) 0.02180(13) Uani 1 1 d . . . . .
Sm2 Sm 0.33909(4) 0.46789(4) 0.10628(3) 0.02278(14) Uani 1 1 d . . . . .
N2A N 0.4382(7) 0.2938(6) -0.0999(5) 0.0262(15) Uani 1 1 d . . . . .
O2S O 0.5402(5) 0.5218(5) 0.0837(4) 0.0253(13) Uani 1 1 d . . . . .
N2B N 0.8762(7) 0.6357(6) -0.0273(5) 0.0268(16) Uani 1 1 d . . . . .
O1A O 0.4727(6) 0.2537(5) 0.3473(4) 0.0316(14) Uani 1 1 d . . . . .
O1S O 0.9310(6) 0.2564(5) 0.0456(5) 0.0320(14) Uani 1 1 d D . . . .
H1 H 0.977(8) 0.298(8) 0.017(7) 0.048 Uiso 1 1 d D U . . .
N1A N 0.4234(7) 0.2860(6) 0.0001(5) 0.0273(15) Uani 1 1 d . . . . .
O3B O 0.7849(6) 0.4855(5) 0.0106(4) 0.0248(12) Uani 1 1 d . . . . .
C9A C 0.4552(8) 0.3903(7) -0.1332(6) 0.0238(17) Uani 1 1 d . . . . .
C9B C 0.8420(8) 0.5562(8) 0.0316(6) 0.0266(17) Uani 1 1 d . . . . .
N2E N 0.1618(7) 0.3649(6) 0.1125(5) 0.0279(16) Uani 1 1 d . . . . .
O2A O 0.4878(5) 0.3163(5) 0.1631(4) 0.0263(12) Uani 1 1 d . . . . .
O4B O 0.8513(8) 0.4435(7) 0.2656(5) 0.052(2) Uani 1 1 d . . . . .
H4B H 0.835699 0.381670 0.289224 0.078 Uiso 1 1 calc R U . . .
O3 O 0.6884(6) 0.3339(5) -0.0403(4) 0.0272(13) Uani 1 1 d . . . . .
O7B O 0.2119(7) 0.4580(7) 0.4395(5) 0.0480(18) Uani 1 1 d . . . . .
C11B C 0.9311(10) 0.6177(9) 0.1645(7) 0.039(2) Uani 1 1 d . . . . .
H11A H 0.875823 0.652581 0.224012 0.058 Uiso 1 1 calc R U . . .
H11B H 0.946499 0.678220 0.117328 0.058 Uiso 1 1 calc R U . . .
H11C H 1.010962 0.572094 0.176873 0.058 Uiso 1 1 calc R U . . .
N3 N 0.2541(8) 0.6611(7) 0.2208(5) 0.0354(18) Uani 1 1 d . . . . .
C1 C 0.7489(8) 0.1178(8) 0.2647(6) 0.0308(18) Uani 1 1 d . . . . .
C2A C 0.4249(8) 0.1516(7) 0.1320(7) 0.0279(18) Uani 1 1 d . . . . .
N3B N 0.8298(7) 0.4594(7) 0.1745(5) 0.0309(16) Uani 1 1 d . . . . .
C10A C 0.4629(9) 0.4133(8) -0.2374(6) 0.029(2) Uani 1 1 d . . . . .
O1B O 0.2321(6) 0.4454(6) 0.2581(4) 0.0344(14) Uani 1 1 d . . . . .
C1A C 0.4533(8) 0.2211(7) 0.1940(6) 0.0256(17) Uani 1 1 d . . . . .
N1 N 0.7310(7) 0.1475(6) 0.0597(5) 0.0290(16) Uani 1 1 d . . . . .
O2 O 0.7500(6) 0.2237(6) 0.2364(4) 0.0349(14) Uani 1 1 d . . . . .
C6A C 0.4463(8) 0.1821(8) 0.2904(7) 0.0310(18) Uani 1 1 d . . . . .
C8A C 0.4319(8) 0.1834(8) 0.0327(7) 0.0309(19) Uani 1 1 d . . . . .
H8A H 0.443473 0.124513 -0.010874 0.037 Uiso 1 1 calc R U . . .
O1 O 0.7634(7) 0.1740(7) 0.4130(5) 0.0444(17) Uani 1 1 d . . . . .
N2 N 0.7502(7) 0.1353(6) -0.0395(5) 0.0292(16) Uani 1 1 d . . . . .
C10B C 0.8712(8) 0.5428(8) 0.1276(6) 0.0299(18) Uani 1 1 d . . . . .
C8 C 0.7366(8) 0.0522(8) 0.1074(7) 0.0320(19) Uani 1 1 d . . . . .
H8 H 0.738541 -0.012986 0.073898 0.038 Uiso 1 1 calc R U . . .
C8B C 0.1122(9) 0.3023(8) 0.1813(7) 0.034(2) Uani 1 1 d . . . . .
H8B H 0.065297 0.255621 0.165265 0.041 Uiso 1 1 calc R U . . .
C3 C 0.7386(10) -0.0770(9) 0.2448(7) 0.042(2) Uani 1 1 d . . . . .
H3 H 0.731693 -0.132933 0.205405 0.051 Uiso 1 1 calc R U . . .
C2 C 0.7403(9) 0.0343(8) 0.2077(7) 0.036(2) Uani 1 1 d . . . . .
C2B C 0.1218(9) 0.2971(9) 0.2792(7) 0.035(2) Uani 1 1 d . . . . .
C9 C 0.7324(8) 0.2343(8) -0.0822(6) 0.0276(18) Uani 1 1 d . . . . .
C4B C 0.0598(11) 0.2247(11) 0.4386(8) 0.052(3) Uani 1 1 d . . . . .
H4BA H 0.023810 0.171393 0.480423 0.063 Uiso 1 1 calc R U . . .
C1B C 0.1768(8) 0.3742(8) 0.3131(6) 0.0307(18) Uani 1 1 d . . . . .
C3A C 0.3937(9) 0.0484(8) 0.1659(7) 0.036(2) Uani 1 1 d . . . . .
H3A H 0.376968 0.001501 0.123668 0.043 Uiso 1 1 calc R U . . .
C6B C 0.1627(9) 0.3773(9) 0.4142(7) 0.038(2) Uani 1 1 d . . . . .
C5A C 0.4136(10) 0.0816(9) 0.3215(7) 0.040(2) Uani 1 1 d . . . . .
H5A H 0.408769 0.057202 0.386148 0.048 Uiso 1 1 calc R U . . .
C4A C 0.3875(11) 0.0152(9) 0.2584(8) 0.046(2) Uani 1 1 d . . . . .
H4A H 0.365022 -0.054234 0.280547 0.055 Uiso 1 1 calc R U . . .
N3A N 0.5644(8) 0.4792(7) 0.2586(5) 0.0355(18) Uani 1 1 d . . . . .
C4 C 0.7469(11) -0.1056(10) 0.3372(8) 0.052(3) Uani 1 1 d . . . . .
H4 H 0.745509 -0.180693 0.361722 0.062 Uiso 1 1 calc R U . . .
C3B C 0.0674(10) 0.2226(10) 0.3418(8) 0.045(2) Uani 1 1 d . . . . .
H3B H 0.034748 0.169115 0.318110 0.053 Uiso 1 1 calc R U . . .
C5B C 0.1043(10) 0.3044(10) 0.4756(8) 0.046(2) Uani 1 1 d . . . . .
H5B H 0.094407 0.308228 0.542517 0.055 Uiso 1 1 calc R U . . .
C11A C 0.4854(12) 0.3197(9) -0.3052(8) 0.049(3) Uani 1 1 d . . . . .
H11D H 0.422004 0.339675 -0.342800 0.074 Uiso 1 1 calc R U . . .
H11E H 0.480212 0.248039 -0.269503 0.074 Uiso 1 1 calc R U . . .
H11F H 0.569059 0.309779 -0.347961 0.074 Uiso 1 1 calc R U . . .
C5 C 0.7575(11) -0.0223(10) 0.3952(8) 0.049(3) Uani 1 1 d . . . . .
H5 H 0.764372 -0.041343 0.458947 0.059 Uiso 1 1 calc R U . . .
C7A C 0.4512(10) 0.2246(10) 0.4473(7) 0.043(3) Uani 1 1 d . . . . .
H7AA H 0.363953 0.220786 0.471623 0.065 Uiso 1 1 calc R U . . .
H7AB H 0.467376 0.283294 0.481781 0.065 Uiso 1 1 calc R U . . .
H7AC H 0.507559 0.149768 0.456558 0.065 Uiso 1 1 calc R U . . .
C6 C 0.7579(9) 0.0847(10) 0.3599(7) 0.041(2) Uani 1 1 d . . . . .
C7 C 0.7650(12) 0.1492(12) 0.5102(7) 0.055(3) Uani 1 1 d . . . . .
H7A H 0.686265 0.131269 0.544356 0.082 Uiso 1 1 calc R U . . .
H7B H 0.774398 0.216023 0.539045 0.082 Uiso 1 1 calc R U . . .
H7C H 0.835549 0.083081 0.514420 0.082 Uiso 1 1 calc R U . . .
O4 O 0.2143(8) 0.6541(7) 0.3200(5) 0.050(2) Uani 1 1 d . . . . .
H4C H 0.209041 0.586991 0.336404 0.074 Uiso 1 1 calc R U . . .
C10 C 0.2299(9) 0.7619(8) 0.1866(6) 0.0299(19) Uani 1 1 d . . . . .
C1S C 1.0057(10) 0.1411(9) 0.0387(10) 0.054(3) Uani 1 1 d . . . . .
H1SA H 0.975697 0.097525 0.095773 0.082 Uiso 1 1 calc R U . . .
H1SB H 1.093317 0.140296 0.033736 0.082 Uiso 1 1 calc R U . . .
H1SC H 0.999606 0.106016 -0.018050 0.082 Uiso 1 1 calc R U . . .
C7B C 0.1913(13) 0.4745(11) 0.5382(7) 0.059(3) Uani 1 1 d . . . . .
H7BA H 0.101781 0.486405 0.568379 0.088 Uiso 1 1 calc R U . . .
H7BB H 0.218568 0.542117 0.548161 0.088 Uiso 1 1 calc R U . . .
H7BC H 0.239293 0.406622 0.566692 0.088 Uiso 1 1 calc R U . . .
O4A O 0.5632(9) 0.4522(7) 0.3533(5) 0.054(2) Uani 1 1 d . . . . .
H4A1 H 0.617537 0.390488 0.357122 0.081 Uiso 1 1 calc R U . . .
C11 C 0.1539(12) 0.8694(9) 0.2421(7) 0.049(3) Uani 1 1 d . . . . .
H11G H 0.064637 0.871257 0.256942 0.073 Uiso 1 1 calc R U . . .
H11H H 0.167763 0.937367 0.203668 0.073 Uiso 1 1 calc R U . . .
H11I H 0.180290 0.869051 0.301629 0.073 Uiso 1 1 calc R U . . .

loop_
_atom_site_aniso_label
_atom_site_aniso_U_11
_atom_site_aniso_U_22
_atom_site_aniso_U_33
_atom_site_aniso_U_23
_atom_site_aniso_U_13
_atom_site_aniso_U_12
Sm1 0.0251(2) 0.0218(2) 0.0169(2) 0.00007(17) -0.00411(17) -0.00418(18)
Sm2 0.0227(2) 0.0262(3) 0.0187(2) 0.00037(18) -0.00481(18) -0.00539(19)
N2A 0.023(4) 0.030(3) 0.026(3) -0.001(3) -0.005(3) -0.008(3)
O2S 0.024(3) 0.025(3) 0.028(3) 0.001(2) -0.008(2) -0.007(2)
N2B 0.026(4) 0.027(4) 0.028(4) -0.002(3) -0.009(3) -0.005(3)
O1A 0.030(3) 0.037(3) 0.025(3) 0.006(2) -0.008(2) -0.004(3)
O1S 0.029(3) 0.027(3) 0.036(4) -0.001(3) -0.002(3) -0.005(2)
N1A 0.031(4) 0.026(3) 0.026(3) -0.001(2) -0.008(3) -0.007(3)
O3B 0.033(3) 0.021(3) 0.019(3) 0.007(2) -0.007(2) -0.006(2)
C9A 0.020(4) 0.027(4) 0.023(4) -0.005(3) -0.003(3) -0.004(3)
C9B 0.025(4) 0.027(4) 0.026(4) 0.000(3) -0.006(3) -0.004(3)
N2E 0.024(3) 0.030(4) 0.029(4) 0.002(3) -0.012(3) -0.001(3)
O2A 0.024(3) 0.026(3) 0.028(3) 0.004(2) -0.005(2) -0.007(2)
O4B 0.056(5) 0.074(6) 0.027(3) 0.007(3) -0.020(3) -0.013(4)
O3 0.034(3) 0.027(3) 0.020(3) -0.003(2) -0.007(2) -0.004(2)
O7B 0.059(5) 0.057(4) 0.027(3) 0.002(3) -0.011(3) -0.013(4)
C11B 0.044(5) 0.044(5) 0.028(5) -0.011(4) -0.004(4) -0.009(4)
N3 0.046(5) 0.038(4) 0.020(3) -0.005(3) -0.003(3) -0.010(3)
C1 0.025(4) 0.034(4) 0.026(4) 0.004(3) -0.004(3) 0.002(3)
C2A 0.030(5) 0.017(3) 0.034(4) 0.002(3) -0.002(3) -0.008(3)
N3B 0.033(4) 0.034(4) 0.024(3) -0.002(3) -0.011(3) -0.002(3)
C10A 0.032(5) 0.030(4) 0.021(4) -0.002(3) -0.007(3) 0.002(4)
O1B 0.039(3) 0.038(3) 0.024(3) 0.003(2) -0.006(3) -0.008(3)
C1A 0.020(4) 0.024(4) 0.027(3) 0.001(3) 0.001(3) -0.002(3)
N1 0.029(4) 0.030(3) 0.025(3) -0.001(2) -0.004(3) -0.004(3)
O2 0.034(3) 0.035(3) 0.030(3) 0.004(2) -0.007(3) -0.003(3)
C6A 0.027(4) 0.032(4) 0.029(4) 0.003(3) -0.004(3) -0.003(3)
C8A 0.030(5) 0.027(4) 0.031(4) -0.003(3) -0.001(3) -0.005(3)
O1 0.053(4) 0.058(4) 0.025(3) 0.006(3) -0.012(3) -0.018(4)
N2 0.029(4) 0.029(3) 0.029(3) -0.005(3) 0.000(3) -0.010(3)
C10B 0.026(4) 0.032(4) 0.027(4) -0.006(3) -0.009(3) 0.003(3)
C8 0.028(5) 0.029(4) 0.033(4) -0.001(3) -0.001(3) -0.004(3)
C8B 0.025(4) 0.036(5) 0.037(4) 0.011(3) -0.010(3) -0.001(4)
C3 0.050(6) 0.031(4) 0.033(4) 0.002(3) 0.001(4) -0.002(4)
C2 0.037(5) 0.029(4) 0.031(4) 0.002(3) -0.003(3) 0.003(3)
C2B 0.030(5) 0.040(5) 0.031(4) 0.009(3) -0.006(3) -0.006(4)
C9 0.028(5) 0.033(4) 0.020(4) -0.005(3) 0.000(3) -0.009(3)
C4B 0.047(6) 0.071(7) 0.041(5) 0.025(4) -0.013(4) -0.024(5)
C1B 0.027(4) 0.032(4) 0.028(4) 0.010(3) -0.010(3) 0.003(3)
C3A 0.042(5) 0.024(4) 0.043(4) 0.005(3) -0.004(4) -0.019(4)
C6B 0.034(5) 0.047(5) 0.028(4) 0.008(3) -0.008(3) -0.003(4)
C5A 0.041(6) 0.039(4) 0.035(4) 0.009(3) -0.001(4) -0.014(4)
C4A 0.053(6) 0.039(5) 0.047(5) 0.009(4) -0.007(4) -0.019(5)
N3A 0.039(4) 0.042(4) 0.027(3) -0.003(3) -0.007(3) -0.014(3)
C4 0.065(7) 0.043(5) 0.037(5) 0.014(4) -0.006(4) -0.009(5)
C3B 0.044(6) 0.054(6) 0.041(4) 0.023(4) -0.016(4) -0.023(5)
C5B 0.038(5) 0.063(6) 0.031(4) 0.021(4) -0.011(4) -0.009(4)
C11A 0.071(8) 0.040(5) 0.035(5) -0.010(4) -0.015(5) -0.005(5)
C5 0.056(7) 0.050(5) 0.033(5) 0.014(4) -0.010(5) -0.004(4)
C7A 0.038(6) 0.064(7) 0.026(4) 0.008(4) -0.008(4) -0.010(5)
C6 0.034(5) 0.057(4) 0.030(4) 0.003(3) -0.007(3) -0.008(4)
C7 0.065(8) 0.081(8) 0.021(4) 0.010(4) -0.015(4) -0.023(7)
O4 0.073(5) 0.047(4) 0.022(3) -0.001(3) 0.001(3) -0.015(4)
C10 0.036(5) 0.033(4) 0.024(4) -0.006(3) -0.010(4) -0.011(3)
C1S 0.039(6) 0.027(5) 0.089(9) -0.008(5) -0.006(6) -0.001(4)
C7B 0.078(9) 0.064(7) 0.025(4) 0.001(4) -0.015(5) -0.001(6)
O4A 0.087(6) 0.051(5) 0.020(3) 0.001(3) -0.008(3) -0.017(4)
C11 0.068(7) 0.043(5) 0.029(5) -0.007(4) 0.000(5) -0.011(5)

loop_
_atom_type_symbol
_atom_type_description
_atom_type_scat_dispersion_real
_atom_type_scat_dispersion_imag
_atom_type_scat_source
C C 0.0033 0.0016 'International Tables Vol C Tables 4.2.6.8 and 6.1.1.4'
H H 0.0000 0.0000 'International Tables Vol C Tables 4.2.6.8 and 6.1.1.4'
N N 0.0061 0.0033 'International Tables Vol C Tables 4.2.6.8 and 6.1.1.4'
O O 0.0106 0.0060 'International Tables Vol C Tables 4.2.6.8 and 6.1.1.4'
Sm Sm -0.1638 3.4418 'International Tables Vol C Tables 4.2.6.8 and 6.1.1.4'

loop_
_geom_angle_atom_site_label_1
_geom_angle_atom_site_label_2
_geom_angle_atom_site_label_3
_geom_angle
_geom_angle_site_symmetry_1
_geom_angle_site_symmetry_3
_geom_angle_publ_flag
O2 Sm1 O3 138.8(2) . . ?
O2 Sm1 O2A 89.9(2) . . ?
O3 Sm1 O2A 87.0(2) . . ?
O2 Sm1 O3B 137.4(2) . . ?
O3 Sm1 O3B 66.0(2) . . ?
O2A Sm1 O3B 130.98(19) . . ?
O2 Sm1 N1 74.5(2) . . ?
O3 Sm1 N1 64.8(2) . . ?
O2A Sm1 N1 77.7(2) . . ?
O3B Sm1 N1 119.8(2) . . ?
O2 Sm1 O2S 142.4(2) . . ?
O3 Sm1 O2S 72.9(2) . . ?
O2A Sm1 O2S 68.94(19) . . ?
O3B Sm1 O2S 64.42(19) . . ?
N1 Sm1 O2S 126.7(2) . . ?
O2 Sm1 O1S 79.3(2) . . ?
O3 Sm1 O1S 81.6(2) . . ?
O2A Sm1 O1S 147.5(2) . . ?
O3B Sm1 O1S 70.7(2) . . ?
N1 Sm1 O1S 69.8(2) . . ?
O2S Sm1 O1S 134.3(2) . . ?
O2 Sm1 N3B 82.4(2) . . ?
O3 Sm1 N3B 124.5(2) . . ?
O2A Sm1 N3B 138.4(2) . . ?
O3B Sm1 N3B 59.8(2) . . ?
N1 Sm1 N3B 137.2(2) . . ?
O2S Sm1 N3B 93.2(2) . . ?
O1S Sm1 N3B 70.9(2) . . ?
O2 Sm1 N3A 83.0(2) . . ?
O3 Sm1 N3A 133.5(2) . . ?
O2A Sm1 N3A 70.7(2) . . ?
O3B Sm1 N3A 98.4(2) . . ?
N1 Sm1 N3A 140.9(2) . . ?
O2S Sm1 N3A 61.2(2) . . ?
O1S Sm1 N3A 136.8(2) . . ?
N3B Sm1 N3A 67.9(2) . . ?
O2 Sm1 Sm2 171.46(16) . 2_665 ?
O3 Sm1 Sm2 37.95(15) . 2_665 ?
O2A Sm1 Sm2 97.34(14) . 2_665 ?
O3B Sm1 Sm2 37.10(14) . 2_665 ?
N1 Sm1 Sm2 102.64(17) . 2_665 ?
O2S Sm1 Sm2 45.55(13) . 2_665 ?
O1S Sm1 Sm2 92.13(15) . 2_665 ?
N3B Sm1 Sm2 94.99(17) . 2_665 ?
N3A Sm1 Sm2 103.60(18) . 2_665 ?
O2 Sm1 Sm2 120.84(17) . . ?
O3 Sm1 Sm2 72.41(15) . . ?
O2A Sm1 Sm2 33.35(14) . . ?
O3B Sm1 Sm2 97.85(14) . . ?
N1 Sm1 Sm2 98.31(18) . . ?
O2S Sm1 Sm2 36.49(13) . . ?
O1S Sm1 Sm2 154.01(15) . . ?
N3B Sm1 Sm2 124.45(16) . . ?
N3A Sm1 Sm2 66.56(18) . . ?
Sm2 Sm1 Sm2 67.30(3) 2_665 . ?
O1B Sm2 O2A 78.7(2) . . ?
O1B Sm2 O3B 115.6(2) . 2_665 ?
O2A Sm2 O3B 143.0(2) . 2_665 ?
O1B Sm2 O3 117.2(2) . 2_665 ?
O2A Sm2 O3 141.7(2) . 2_665 ?
O3B Sm2 O3 64.62(19) 2_665 2_665 ?
O1B Sm2 O2S 117.3(2) . . ?
O2A Sm2 O2S 70.11(19) . . ?
O3B Sm2 O2S 122.12(19) 2_665 . ?
O3 Sm2 O2S 71.7(2) 2_665 . ?
O1B Sm2 N1A 116.8(2) . . ?
O2A Sm2 N1A 65.8(2) . . ?
O3B Sm2 N1A 77.6(2) 2_665 . ?
O3 Sm2 N1A 123.2(2) 2_665 . ?
O2S Sm2 N1A 97.9(2) . . ?
O1B Sm2 N2E 68.4(2) . . ?
O2A Sm2 N2E 100.3(2) . . ?
O3B Sm2 N2E 59.9(2) 2_665 . ?
O3 Sm2 N2E 117.9(2) 2_665 . ?
O2S Sm2 N2E 166.4(2) . . ?
N1A Sm2 N2E 68.9(2) . . ?
O1B Sm2 O2S 174.2(2) . 2_665 ?
O2A Sm2 O2S 100.90(19) . 2_665 ?
O3B Sm2 O2S 61.33(18) 2_665 2_665 ?
O3 Sm2 O2S 66.63(18) 2_665 2_665 ?
O2S Sm2 O2S 67.6(2) . 2_665 ?
N1A Sm2 O2S 58.3(2) . 2_665 ?
N2E Sm2 O2S 106.1(2) . 2_665 ?
O1B Sm2 N3 63.3(2) . . ?
O2A Sm2 N3 113.1(2) . . ?
O3B Sm2 N3 103.5(2) 2_665 . ?
O3 Sm2 N3 57.1(2) 2_665 . ?
O2S Sm2 N3 81.0(2) . . ?
N1A Sm2 N3 178.7(2) . . ?
N2E Sm2 N3 112.1(2) . . ?
O2S Sm2 N3 121.7(2) 2_665 . ?
O1B Sm2 Sm1 140.19(16) . 2_665 ?
O2A Sm2 Sm1 141.04(14) . 2_665 ?
O3B Sm2 Sm1 38.01(14) 2_665 2_665 ?
O3 Sm2 Sm1 35.39(13) 2_665 2_665 ?
O2S Sm2 Sm1 85.00(14) . 2_665 ?
N1A Sm2 Sm1 89.60(16) . 2_665 ?
N2E Sm2 Sm1 97.88(16) . 2_665 ?
O2S Sm2 Sm1 40.64(12) 2_665 2_665 ?
N3 Sm2 Sm1 91.00(16) . 2_665 ?
O1B Sm2 Sm1 103.31(17) . . ?
O2A Sm2 Sm1 33.98(14) . . ?
O3B Sm2 Sm1 139.26(14) 2_665 . ?
O3 Sm2 Sm1 108.45(14) 2_665 . ?
O2S Sm2 Sm1 37.04(13) . . ?
N1A Sm2 Sm1 74.35(17) . . ?
N2E Sm2 Sm1 131.43(16) . . ?
O2S Sm2 Sm1 78.81(12) 2_665 . ?
N3 Sm2 Sm1 104.39(18) . . ?
Sm1 Sm2 Sm1 112.70(3) 2_665 . ?
C9A N2A N1A 111.8(7) . . ?
C9A O2S Sm2 119.7(5) 2_665 . ?
C9A O2S Sm1 109.2(5) 2_665 . ?
Sm2 O2S Sm1 106.5(2) . . ?
C9A O2S Sm2 112.0(5) 2_665 2_665 ?
Sm2 O2S Sm2 112.4(2) . 2_665 ?
Sm1 O2S Sm2 93.82(19) . 2_665 ?
C9B N2B N2E 110.4(7) . 2_665 ?
C6A O1A C7A 115.9(8) . . ?
C1S O1S Sm1 132.1(6) . . ?
C1S O1S H1 107(8) . . ?
Sm1 O1S H1 120(8) . . ?
C8A N1A N2A 112.9(7) . . ?
C8A N1A Sm2 124.0(6) . . ?
N2A N1A Sm2 121.7(5) . . ?
C9B O3B Sm2 122.2(5) . 2_665 ?
C9B O3B Sm1 127.0(5) . . ?
Sm2 O3B Sm1 104.9(2) 2_665 . ?
N2A C9A O2S 126.9(8) . 2_665 ?
N2A C9A C10A 117.4(8) . . ?
O2S C9A C10A 115.6(7) 2_665 . ?
O3B C9B N2B 123.2(8) . . ?
O3B C9B C10B 117.4(8) . . ?
N2B C9B C10B 119.4(8) . . ?
C8B N2E N2B 114.0(8) . 2_665 ?
C8B N2E Sm2 128.8(6) . . ?
N2B N2E Sm2 116.7(5) 2_665 . ?
C1A O2A Sm2 117.3(5) . . ?
C1A O2A Sm1 128.1(5) . . ?
Sm2 O2A Sm1 112.7(2) . . ?
N3B O4B H4B 109.5 . . ?
C9 O3 Sm1 118.3(5) . . ?
C9 O3 Sm2 131.3(5) . 2_665 ?
Sm1 O3 Sm2 106.7(2) . 2_665 ?
C6B O7B C7B 116.4(9) . . ?
C10B C11B H11A 109.5 . . ?
C10B C11B H11B 109.5 . . ?
H11A C11B H11B 109.5 . . ?
C10B C11B H11C 109.5 . . ?
H11A C11B H11C 109.5 . . ?
H11B C11B H11C 109.5 . . ?
C10 N3 O4 114.4(8) . . ?
C10 N3 Sm2 122.3(6) . . ?
O4 N3 Sm2 122.4(6) . . ?
O2 C1 C2 124.5(8) . . ?
O2 C1 C6 118.5(9) . . ?
C2 C1 C6 117.1(9) . . ?
C3A C2A C1A 120.3(9) . . ?
C3A C2A C8A 118.8(9) . . ?
C1A C2A C8A 120.9(8) . . ?
C10B N3B O4B 112.9(8) . . ?
C10B N3B Sm1 125.6(6) . . ?
O4B N3B Sm1 121.2(6) . . ?
N3A C10A C11A 124.6(8) 2_665 . ?
N3A C10A C9A 113.0(8) 2_665 . ?
C11A C10A C9A 122.0(8) . . ?
C1B O1B Sm2 141.8(6) . . ?
O2A C1A C2A 121.6(8) . . ?
O2A C1A C6A 121.3(8) . . ?
C2A C1A C6A 117.1(8) . . ?
C8 N1 N2 113.9(8) . . ?
C8 N1 Sm1 129.1(6) . . ?
N2 N1 Sm1 117.0(5) . . ?
C1 O2 Sm1 137.7(6) . . ?
C5A C6A O1A 124.4(9) . . ?
C5A C6A C1A 121.1(9) . . ?
O1A C6A C1A 114.6(8) . . ?
N1A C8A C2A 123.9(9) . . ?
N1A C8A H8A 118.0 . . ?
C2A C8A H8A 118.0 . . ?
C6 O1 C7 116.6(9) . . ?
C9 N2 N1 111.0(7) . . ?
N3B C10B C11B 125.5(8) . . ?
N3B C10B C9B 109.7(8) . . ?
C11B C10B C9B 124.7(9) . . ?
N1 C8 C2 126.5(9) . . ?
N1 C8 H8 116.7 . . ?
C2 C8 H8 116.7 . . ?
N2E C8B C2B 126.4(10) . . ?
N2E C8B H8B 116.8 . . ?
C2B C8B H8B 116.8 . . ?
C4 C3 C2 120.9(11) . . ?
C4 C3 H3 119.6 . . ?
C2 C3 H3 119.6 . . ?
C1 C2 C3 120.4(9) . . ?
C1 C2 C8 124.1(9) . . ?
C3 C2 C8 115.5(9) . . ?
C3B C2B C1B 120.2(9) . . ?
C3B C2B C8B 118.6(10) . . ?
C1B C2B C8B 121.0(9) . . ?
N2 C9 O3 125.7(8) . . ?
N2 C9 C10 118.4(8) . 2_665 ?
O3 C9 C10 115.8(8) . 2_665 ?
C3B C4B C5B 120.7(10) . . ?
C3B C4B H4BA 119.6 . . ?
C5B C4B H4BA 119.6 . . ?
O1B C1B C2B 123.7(8) . . ?
O1B C1B C6B 118.9(9) . . ?
C2B C1B C6B 117.3(9) . . ?
C4A C3A C2A 120.4(10) . . ?
C4A C3A H3A 119.8 . . ?
C2A C3A H3A 119.8 . . ?
O7B C6B C5B 126.1(9) . . ?
O7B C6B C1B 112.7(9) . . ?
C5B C6B C1B 121.2(10) . . ?
C6A C5A C4A 120.1(10) . . ?
C6A C5A H5A 120.0 . . ?
C4A C5A H5A 120.0 . . ?
C3A C4A C5A 121.0(10) . . ?
C3A C4A H4A 119.5 . . ?
C5A C4A H4A 119.5 . . ?
C10A N3A O4A 115.8(8) 2_665 . ?
C10A N3A Sm1 115.5(6) 2_665 . ?
O4A N3A Sm1 123.8(6) . . ?
C3 C4 C5 119.3(10) . . ?
C3 C4 H4 120.4 . . ?
C5 C4 H4 120.4 . . ?
C2B C3B C4B 120.9(11) . . ?
C2B C3B H3B 119.5 . . ?
C4B C3B H3B 119.5 . . ?
C6B C5B C4B 119.5(10) . . ?
C6B C5B H5B 120.3 . . ?
C4B C5B H5B 120.3 . . ?
C10A C11A H11D 109.5 . . ?
C10A C11A H11E 109.5 . . ?
H11D C11A H11E 109.5 . . ?
C10A C11A H11F 109.5 . . ?
H11D C11A H11F 109.5 . . ?
H11E C11A H11F 109.5 . . ?
C6 C5 C4 119.9(10) . . ?
C6 C5 H5 120.1 . . ?
C4 C5 H5 120.1 . . ?
O1A C7A H7AA 109.5 . . ?
O1A C7A H7AB 109.5 . . ?
H7AA C7A H7AB 109.5 . . ?
O1A C7A H7AC 109.5 . . ?
H7AA C7A H7AC 109.5 . . ?
H7AB C7A H7AC 109.5 . . ?
C5 C6 O1 124.0(9) . . ?
C5 C6 C1 122.5(11) . . ?
O1 C6 C1 113.5(9) . . ?
O1 C7 H7A 109.5 . . ?
O1 C7 H7B 109.5 . . ?
H7A C7 H7B 109.5 . . ?
O1 C7 H7C 109.5 . . ?
H7A C7 H7C 109.5 . . ?
H7B C7 H7C 109.5 . . ?
N3 O4 H4C 109.5 . . ?
N3 C10 C9 113.0(8) . 2_665 ?
N3 C10 C11 125.9(9) . . ?
C9 C10 C11 120.5(8) 2_665 . ?
O1S C1S H1SA 109.5 . . ?
O1S C1S H1SB 109.5 . . ?
H1SA C1S H1SB 109.5 . . ?
O1S C1S H1SC 109.5 . . ?
H1SA C1S H1SC 109.5 . . ?
H1SB C1S H1SC 109.5 . . ?
O7B C7B H7BA 109.5 . . ?
O7B C7B H7BB 109.5 . . ?
H7BA C7B H7BB 109.5 . . ?
O7B C7B H7BC 109.5 . . ?
H7BA C7B H7BC 109.5 . . ?
H7BB C7B H7BC 109.5 . . ?
N3A O4A H4A1 109.5 . . ?
C10 C11 H11G 109.5 . . ?
C10 C11 H11H 109.5 . . ?
H11G C11 H11H 109.5 . . ?
C10 C11 H11I 109.5 . . ?
H11G C11 H11I 109.5 . . ?
H11H C11 H11I 109.5 . . ?

loop_
_geom_bond_atom_site_label_1
_geom_bond_atom_site_label_2
_geom_bond_distance
_geom_bond_site_symmetry_2
_geom_bond_publ_flag
Sm1 O2 2.245(6) . ?
Sm1 O3 2.331(6) . ?
Sm1 O2A 2.426(6) . ?
Sm1 O3B 2.457(6) . ?
Sm1 N1 2.476(8) . ?
Sm1 O2S 2.516(6) . ?
Sm1 O1S 2.553(6) . ?
Sm1 N3B 2.611(8) . ?
Sm1 N3A 2.612(8) . ?
Sm1 Sm2 3.8555(13) 2_665 ?
Sm1 Sm2 4.0056(13) . ?
Sm2 O1B 2.264(6) . ?
Sm2 O2A 2.387(6) . ?
Sm2 O3B 2.406(6) 2_665 ?
Sm2 O3 2.475(6) 2_665 ?
Sm2 O2S 2.484(6) . ?
Sm2 N1A 2.605(7) . ?
Sm2 N2E 2.622(8) . ?
Sm2 O2S 2.758(6) 2_665 ?
Sm2 N3 2.783(8) . ?
N2A C9A 1.270(11) . ?
N2A N1A 1.413(10) . ?
O2S C9A 1.347(10) 2_665 ?
N2B C9B 1.305(11) . ?
N2B N2E 1.407(10) 2_665 ?
O1A C6A 1.376(11) . ?
O1A C7A 1.436(11) . ?
O1S C1S 1.422(11) . ?
O1S H1 0.84(2) . ?
N1A C8A 1.278(11) . ?
O3B C9B 1.297(11) . ?
C9A C10A 1.495(12) . ?
C9B C10B 1.494(12) . ?
N2E C8B 1.306(12) . ?
O2A C1A 1.321(10) . ?
O4B N3B 1.389(10) . ?
O4B H4B 0.8400 . ?
O3 C9 1.307(10) . ?
O7B C6B 1.360(13) . ?
O7B C7B 1.411(12) . ?
C11B C10B 1.471(13) . ?
C11B H11A 0.9800 . ?
C11B H11B 0.9800 . ?
C11B H11C 0.9800 . ?
N3 C10 1.262(12) . ?
N3 O4 1.396(10) . ?
C1 O2 1.314(11) . ?
C1 C2 1.391(14) . ?
C1 C6 1.425(13) . ?
C2A C3A 1.404(12) . ?
C2A C1A 1.424(13) . ?
C2A C8A 1.445(13) . ?
N3B C10B 1.297(12) . ?
C10A N3A 1.283(12) 2_665 ?
C10A C11A 1.484(13) . ?
O1B C1B 1.302(11) . ?
C1A C6A 1.426(12) . ?
N1 C8 1.288(12) . ?
N1 N2 1.411(10) . ?
C6A C5A 1.373(13) . ?
C8A H8A 0.9500 . ?
O1 C6 1.397(13) . ?
O1 C7 1.419(11) . ?
N2 C9 1.292(12) . ?
C8 C2 1.460(13) . ?
C8 H8 0.9500 . ?
C8B C2B 1.444(13) . ?
C8B H8B 0.9500 . ?
C3 C4 1.374(15) . ?
C3 C2 1.410(14) . ?
C3 H3 0.9500 . ?
C2B C3B 1.377(14) . ?
C2B C1B 1.429(14) . ?
C9 C10 1.465(12) 2_665 ?
C4B C3B 1.385(15) . ?
C4B C5B 1.396(17) . ?
C4B H4BA 0.9500 . ?
C1B C6B 1.433(13) . ?
C3A C4A 1.356(14) . ?
C3A H3A 0.9500 . ?
C6B C5B 1.379(14) . ?
C5A C4A 1.396(15) . ?
C5A H5A 0.9500 . ?
C4A H4A 0.9500 . ?
N3A O4A 1.381(10) . ?
C4 C5 1.408(17) . ?
C4 H4 0.9500 . ?
C3B H3B 0.9500 . ?
C5B H5B 0.9500 . ?
C11A H11D 0.9800 . ?
C11A H11E 0.9800 . ?
C11A H11F 0.9800 . ?
C5 C6 1.352(15) . ?
C5 H5 0.9500 . ?
C7A H7AA 0.9800 . ?
C7A H7AB 0.9800 . ?
C7A H7AC 0.9800 . ?
C7 H7A 0.9800 . ?
C7 H7B 0.9800 . ?
C7 H7C 0.9800 . ?
O4 H4C 0.8400 . ?
C10 C11 1.517(13) . ?
C1S H1SA 0.9800 . ?
C1S H1SB 0.9800 . ?
C1S H1SC 0.9800 . ?
C7B H7BA 0.9800 . ?
C7B H7BB 0.9800 . ?
C7B H7BC 0.9800 . ?
O4A H4A1 0.8400 . ?
C11 H11G 0.9800 . ?
C11 H11H 0.9800 . ?
C11 H11I 0.9800 . ?

loop_
_geom_torsion_atom_site_label_1
_geom_torsion_atom_site_label_2
_geom_torsion_atom_site_label_3
_geom_torsion_atom_site_label_4
_geom_torsion
_geom_torsion_site_symmetry_1
_geom_torsion_site_symmetry_2
_geom_torsion_site_symmetry_3
_geom_torsion_site_symmetry_4
_geom_torsion_publ_flag
C9A N2A N1A C8A -166.5(8) . . . . ?
C9A N2A N1A Sm2 26.1(9) . . . . ?
N1A N2A C9A O2S 0.1(12) . . . 2_665 ?
N1A N2A C9A C10A -175.7(7) . . . . ?
Sm2 O3B C9B N2B -25.4(11) 2_665 . . . ?
Sm1 O3B C9B N2B -174.2(6) . . . . ?
Sm2 O3B C9B C10B 155.8(6) 2_665 . . . ?
Sm1 O3B C9B C10B 7.1(10) . . . . ?
N2E N2B C9B O3B 2.2(11) 2_665 . . . ?
N2E N2B C9B C10B -179.0(7) 2_665 . . . ?
N2A C9A C10A N3A 156.7(8) . . . 2_665 ?
O2S C9A C10A N3A -19.5(11) 2_665 . . 2_665 ?
N2A C9A C10A C11A -16.7(13) . . . . ?
O2S C9A C10A C11A 167.1(9) 2_665 . . . ?
Sm2 O2A C1A C2A 63.3(9) . . . . ?
Sm1 O2A C1A C2A -99.5(9) . . . . ?
Sm2 O2A C1A C6A -118.4(8) . . . . ?
Sm1 O2A C1A C6A 78.9(9) . . . . ?
C3A C2A C1A O2A 177.2(8) . . . . ?
C8A C2A C1A O2A -0.4(13) . . . . ?
C3A C2A C1A C6A -1.1(13) . . . . ?
C8A C2A C1A C6A -178.8(8) . . . . ?
C2 C1 O2 Sm1 17.7(14) . . . . ?
C6 C1 O2 Sm1 -162.7(7) . . . . ?
C7A O1A C6A C5A -6.6(13) . . . . ?
C7A O1A C6A C1A 172.4(8) . . . . ?
O2A C1A C6A C5A -178.3(8) . . . . ?
C2A C1A C6A C5A 0.1(13) . . . . ?
O2A C1A C6A O1A 2.7(12) . . . . ?
C2A C1A C6A O1A -179.0(7) . . . . ?
N2A N1A C8A C2A 177.6(8) . . . . ?
Sm2 N1A C8A C2A -15.4(13) . . . . ?
C3A C2A C8A N1A 159.1(9) . . . . ?
C1A C2A C8A N1A -23.1(14) . . . . ?
C8 N1 N2 C9 174.3(8) . . . . ?
Sm1 N1 N2 C9 -7.5(9) . . . . ?
O4B N3B C10B C11B -2.0(13) . . . . ?
Sm1 N3B C10B C11B 171.7(7) . . . . ?
O4B N3B C10B C9B -178.7(7) . . . . ?
Sm1 N3B C10B C9B -5.0(10) . . . . ?
O3B C9B C10B N3B -1.0(11) . . . . ?
N2B C9B C10B N3B -179.8(8) . . . . ?
O3B C9B C10B C11B -177.7(8) . . . . ?
N2B C9B C10B C11B 3.5(13) . . . . ?
N2 N1 C8 C2 169.7(8) . . . . ?
Sm1 N1 C8 C2 -8.2(14) . . . . ?
N2B N2E C8B C2B -172.2(8) 2_665 . . . ?
Sm2 N2E C8B C2B 16.0(13) . . . . ?
O2 C1 C2 C3 -179.4(9) . . . . ?
C6 C1 C2 C3 1.0(14) . . . . ?
O2 C1 C2 C8 2.7(15) . . . . ?
C6 C1 C2 C8 -176.9(9) . . . . ?
C4 C3 C2 C1 -0.7(16) . . . . ?
C4 C3 C2 C8 177.3(10) . . . . ?
N1 C8 C2 C1 -5.7(16) . . . . ?
N1 C8 C2 C3 176.3(9) . . . . ?
N2E C8B C2B C3B -177.5(9) . . . . ?
N2E C8B C2B C1B 7.8(15) . . . . ?
N1 N2 C9 O3 -7.6(12) . . . . ?
N1 N2 C9 C10 169.0(8) . . . 2_665 ?
Sm1 O3 C9 N2 20.1(12) . . . . ?
Sm2 O3 C9 N2 175.0(6) 2_665 . . . ?
Sm1 O3 C9 C10 -156.7(6) . . . 2_665 ?
Sm2 O3 C9 C10 -1.7(12) 2_665 . . 2_665 ?
Sm2 O1B C1B C2B -27.9(14) . . . . ?
Sm2 O1B C1B C6B 156.1(7) . . . . ?
C3B C2B C1B O1B 178.5(9) . . . . ?
C8B C2B C1B O1B -6.9(14) . . . . ?
C3B C2B C1B C6B -5.4(14) . . . . ?
C8B C2B C1B C6B 169.1(9) . . . . ?
C1A C2A C3A C4A 1.6(15) . . . . ?
C8A C2A C3A C4A 179.3(9) . . . . ?
C7B O7B C6B C5B -5.8(15) . . . . ?
C7B O7B C6B C1B 174.0(9) . . . . ?
O1B C1B C6B O7B -0.2(12) . . . . ?
C2B C1B C6B O7B -176.4(8) . . . . ?
O1B C1B C6B C5B 179.7(9) . . . . ?
C2B C1B C6B C5B 3.4(14) . . . . ?
O1A C6A C5A C4A 179.5(9) . . . . ?
C1A C6A C5A C4A 0.5(15) . . . . ?
C2A C3A C4A C5A -1.0(16) . . . . ?
C6A C5A C4A C3A 0.0(16) . . . . ?
C2 C3 C4 C5 -0.2(17) . . . . ?
C1B C2B C3B C4B 3.1(16) . . . . ?
C8B C2B C3B C4B -171.6(10) . . . . ?
C5B C4B C3B C2B 1.6(17) . . . . ?
O7B C6B C5B C4B -179.2(10) . . . . ?
C1B C6B C5B C4B 1.0(16) . . . . ?
C3B C4B C5B C6B -3.6(17) . . . . ?
C3 C4 C5 C6 0.8(18) . . . . ?
C4 C5 C6 O1 177.5(10) . . . . ?
C4 C5 C6 C1 -0.5(17) . . . . ?
C7 O1 C6 C5 -1.8(15) . . . . ?
C7 O1 C6 C1 176.4(9) . . . . ?
O2 C1 C6 C5 180.0(10) . . . . ?
C2 C1 C6 C5 -0.4(15) . . . . ?
O2 C1 C6 O1 1.7(13) . . . . ?
C2 C1 C6 O1 -178.6(8) . . . . ?
O4 N3 C10 C9 -177.4(8) . . . 2_665 ?
Sm2 N3 C10 C9 -8.0(11) . . . 2_665 ?
O4 N3 C10 C11 -5.7(15) . . . . ?
Sm2 N3 C10 C11 163.7(8) . . . . ?
